data_4130522
loop_
_publ_author_name
'Cheng, Chuyang'
'Cheng, Tao'
'Xiao, Hai'
'Krzyaniak, Matthew D.'
'Wang, Yuping'
'McGonigal, Paul R.'
'Frasconi, Marco'
'Barnes, Jonathan C.'
'Fahrenbach, Albert C.'
'Wasielewski, Michael R.'
'Goddard, 3rd, William A'
'Stoddart, J. Fraser'

_publ_section_title
;
 Influence of Constitution and Charge on Radical Pairing Interactions in
 Tris-radical Tricationic Complexes.
;
_journal_issue 26
_journal_name_full 'Journal of the American Chemical Society'
_journal_page_first 8288
_journal_page_last 8300
_journal_paper_doi 10.1021/jacs.6b04343
_journal_volume 138
_journal_year 2016
_chemical_formula_moiety 'C36 H32 N4, C30 H34 N2, 3(F6 P), 2(C2 H3 N)'
_chemical_formula_sum 'C70 H72 F18 N8 P3'
_chemical_formula_weight 1460.26
_space_group_crystal_system triclinic
_space_group_IT_number 2
_space_group_name_Hall '-P 1'
_space_group_name_H-M_alt 'P -1'
_atom_sites_solution_hydrogens difmap
_atom_sites_solution_primary direct
_audit_creation_date 2013-09-17
_audit_creation_method
;
Olex2 1.2
(compiled 2013.09.17 svn.r2790 for OlexSys, GUI svn.r4601)
;
_cell_angle_alpha 113.563(6)
_cell_angle_beta 99.933(7)
_cell_angle_gamma 101.953(7)
_cell_formula_units_Z 1
_cell_length_a 9.938(2)
_cell_length_b 13.616(3)
_cell_length_c 14.482(3)
_cell_measurement_reflns_used 8985
_cell_measurement_temperature 100(2)
_cell_measurement_theta_max 68.150
_cell_measurement_theta_min 3.473
_cell_volume 1684.6(6)
_computing_cell_refinement 'SAINT V7.23A (Bruker, 2005)'
_computing_data_collection 'APEX2 V2.1-4 (Bruker, 2007)'
_computing_data_reduction 'SAINT v8.27A (Bruker, 2012)'
_computing_molecular_graphics
;
O. V. Dolomanov, L. J. Bourhis, R. J. Gildea, J. A. K. Howard and H. Puschmann,
OLEX2: a complete structure solution, refinement and analysis program.
J. Appl. Cryst. (2009). 42, 339-341.
;
_computing_publication_material
;
O. V. Dolomanov, L. J. Bourhis, R. J. Gildea, J. A. K. Howard and H. Puschmann,
OLEX2: a complete structure solution, refinement and analysis program.
J. Appl. Cryst. (2009). 42, 339-341.
;
_computing_structure_refinement
;
SHELX, G.M. Sheldrick, Acta Cryst.
(2008). A64, 112-122
;
_computing_structure_solution
;
SHELX, G.M. Sheldrick, Acta Cryst.
(2008). A64, 112-122
;
_diffrn_ambient_temperature 99.99
_diffrn_detector_area_resol_mean 8
_diffrn_measured_fraction_theta_full 0.992
_diffrn_measured_fraction_theta_max 0.987
_diffrn_measurement_device_type 'Bruker Kappa APEX CCD area detector'
_diffrn_measurement_method '\w and \f scans'
_diffrn_radiation_monochromator 'MX optics'
_diffrn_radiation_type CuK\a
_diffrn_radiation_wavelength 1.54178
_diffrn_reflns_av_R_equivalents 0.0257
_diffrn_reflns_av_unetI/netI 0.0188
_diffrn_reflns_Laue_measured_fraction_full 0.992
_diffrn_reflns_Laue_measured_fraction_max 0.987
_diffrn_reflns_limit_h_max 11
_diffrn_reflns_limit_h_min -10
_diffrn_reflns_limit_k_max 15
_diffrn_reflns_limit_k_min -16
_diffrn_reflns_limit_l_max 17
_diffrn_reflns_limit_l_min -17
_diffrn_reflns_number 31989
_diffrn_reflns_point_group_measured_fraction_full 0.992
_diffrn_reflns_point_group_measured_fraction_max 0.987
_diffrn_reflns_theta_full 67.679
_diffrn_reflns_theta_max 68.243
_diffrn_reflns_theta_min 3.473
_diffrn_source microsource
_diffrn_standards_number 0
_exptl_absorpt_coefficient_mu 1.682
_exptl_absorpt_correction_T_max 0.7531
_exptl_absorpt_correction_T_min 0.6567
_exptl_absorpt_correction_type multi-scan
_exptl_absorpt_process_details
;
SADABS-2012/1 (Bruker,2012) was used for absorption correction.
wR2(int) was 0.0768 before and 0.0456 after correction.
The Ratio of minimum to maximum transmission is 0.8720.
The \l/2 correction factor is 0.0015.
;
_exptl_crystal_colour purple
_exptl_crystal_density_diffrn 1.439
_exptl_crystal_description block
_exptl_crystal_F_000 755
_exptl_crystal_size_max 0.253
_exptl_crystal_size_mid 0.224
_exptl_crystal_size_min 0.12
_refine_diff_density_max 0.263
_refine_diff_density_min -0.344
_refine_diff_density_rms 0.038
_refine_ls_extinction_method none
_refine_ls_goodness_of_fit_ref 1.039
_refine_ls_hydrogen_treatment refall
_refine_ls_matrix_type full
_refine_ls_number_parameters 592
_refine_ls_number_reflns 6073
_refine_ls_number_restraints 120
_refine_ls_restrained_S_all 1.028
_refine_ls_R_factor_all 0.0313
_refine_ls_R_factor_gt 0.0310
_refine_ls_shift/su_max 0.000
_refine_ls_shift/su_mean 0.000
_refine_ls_structure_factor_coef Fsqd
_refine_ls_weighting_details 'w=1/[\s^2^(Fo^2^)+(0.0413P)^2^+0.6977P] where P=(Fo^2^+2Fc^2^)/3'
_refine_ls_weighting_scheme calc
_refine_ls_wR_factor_gt 0.0821
_refine_ls_wR_factor_ref 0.0824
_reflns_Friedel_coverage 0.000
_reflns_number_gt 5968
_reflns_number_total 6073
_reflns_threshold_expression 'I > 2\s(I)'
_cod_data_source_file ja6b04343_si_004.cif
_cod_data_source_block n3044
_cod_original_cell_volume 1684.5(6)
_cod_database_code 4130522
_shelxl_version_number 2013-3
_shelx_space_group_comment
;
The symmetry employed for this shelxl refinement is uniquely defined
by the following loop, which should always be used as a source of
symmetry information in preference to the above space-group names.
They are only intended as comments.
;
_shelx_estimated_absorpt_t_max 0.824
_shelx_estimated_absorpt_t_min 0.676
_olex2_refinement_description
;
1. Rigid bond restraints
 All non-hydrogen atoms
 with sigma for 1-2 distances of 0.01 and sigma for 1-3 distances of 0.01
;

loop_
_space_group_symop_operation_xyz
'x, y, z'
'-x, -y, -z'

loop_
_atom_site_label
_atom_site_type_symbol
_atom_site_fract_x
_atom_site_fract_y
_atom_site_fract_z
_atom_site_U_iso_or_equiv
_atom_site_adp_type
_atom_site_occupancy
_atom_site_site_symmetry_order
_atom_site_calc_flag
_atom_site_refinement_flags_posn
_atom_site_refinement_flags_adp
_atom_site_refinement_flags_occupancy
N1 N -0.20160(11) 0.21276(9) -0.62336(9) 0.0251(2) Uani 1 1 d . U .
N2 N -0.18621(11) -0.21299(9) -0.46341(9) 0.0256(2) Uani 1 1 d . U .
C1 C -0.23633(15) 0.29932(12) -0.65261(12) 0.0291(3) Uani 1 1 d . U .
H1A H -0.1618(18) 0.3681(14) -0.6101(13) 0.031(4) Uiso 1 1 d . . .
H1B H -0.2378(18) 0.2739(14) -0.7273(14) 0.033(4) Uiso 1 1 d . . .
C2 C -0.25515(14) 0.10190(11) -0.69518(10) 0.0258(3) Uani 1 1 d . U .
H2 H -0.2938(18) 0.0887(14) -0.7651(14) 0.034(4) Uiso 1 1 d . . .
C3 C -0.25209(13) 0.01885(11) -0.66619(10) 0.0241(3) Uani 1 1 d . U .
H3 H -0.2906(16) -0.0584(13) -0.7211(12) 0.025(4) Uiso 1 1 d . . .
C4 C -0.19418(12) 0.04322(11) -0.55916(10) 0.0218(3) Uani 1 1 d . U .
C5 C -0.13757(13) 0.16007(11) -0.48749(10) 0.0234(3) Uani 1 1 d . U .
H5 H -0.0931(16) 0.1865(13) -0.4130(13) 0.025(4) Uiso 1 1 d . . .
C6 C -0.14328(13) 0.24022(11) -0.52027(10) 0.0252(3) Uani 1 1 d . U .
H6 H -0.1062(17) 0.3186(14) -0.4742(13) 0.027(4) Uiso 1 1 d . . .
C7 C -0.19151(13) -0.04253(11) -0.52676(10) 0.0221(3) Uani 1 1 d . U .
C8 C -0.24643(13) -0.15928(11) -0.59915(10) 0.0239(3) Uani 1 1 d . U .
H8 H -0.2857(16) -0.1855(13) -0.6731(13) 0.026(4) Uiso 1 1 d . . .
C9 C -0.24307(14) -0.23965(11) -0.56667(11) 0.0263(3) Uani 1 1 d . U .
H9 H -0.2754(17) -0.3178(14) -0.6148(13) 0.030(4) Uiso 1 1 d . . .
C10 C -0.13137(13) -0.10231(11) -0.39134(10) 0.0254(3) Uani 1 1 d . U .
H10 H -0.0923(17) -0.0885(13) -0.3211(13) 0.027(4) Uiso 1 1 d . . .
C11 C -0.13171(13) -0.01901(11) -0.42042(10) 0.0240(3) Uani 1 1 d . U .
H11 H -0.0888(17) 0.0584(14) -0.3646(13) 0.030(4) Uiso 1 1 d . . .
C12 C -0.21279(16) -0.30085(12) -0.42709(12) 0.0302(3) Uani 1 1 d . U .
H12A H -0.1352(18) -0.2797(13) -0.3664(13) 0.029(4) Uiso 1 1 d . . .
H12B H -0.2128(17) -0.3713(14) -0.4828(13) 0.029(4) Uiso 1 1 d . . .
C13 C -0.35545(15) -0.31139(11) -0.40358(11) 0.0265(3) Uani 1 1 d . U .
C14 C -0.48256(15) -0.37384(11) -0.48507(11) 0.0275(3) Uani 1 1 d . U .
H14 H -0.4796(17) -0.4175(13) -0.5553(13) 0.028(4) Uiso 1 1 d . . .
C15 C -0.61410(15) -0.37350(11) -0.46582(11) 0.0277(3) Uani 1 1 d . U .
H15 H -0.7019(18) -0.4166(14) -0.5230(13) 0.030(4) Uiso 1 1 d . . .
C16 C -0.62092(14) -0.30990(11) -0.36506(11) 0.0256(3) Uani 1 1 d . U .
C17 C -0.49435(15) -0.24975(11) -0.28307(11) 0.0280(3) Uani 1 1 d . U .
H17 H -0.4985(17) -0.2075(14) -0.2144(14) 0.030(4) Uiso 1 1 d . . .
C18 C -0.36266(15) -0.25096(12) -0.30233(11) 0.0287(3) Uani 1 1 d . U .
H18 H -0.2759(19) -0.2092(14) -0.2451(13) 0.033(4) Uiso 1 1 d . . .
N3 N -0.31796(11) 0.20590(9) -0.23879(8) 0.0221(2) Uani 1 1 d . U .
C19 C -0.35590(14) 0.09417(11) -0.26326(10) 0.0233(3) Uani 1 1 d . U .
H19 H -0.3296(17) 0.0767(13) -0.2077(13) 0.027(4) Uiso 1 1 d . . .
C20 C -0.42596(14) 0.01347(11) -0.36286(10) 0.0228(3) Uani 1 1 d . U .
H20 H -0.4460(16) -0.0641(13) -0.3757(12) 0.025(4) Uiso 1 1 d . . .
C21 C -0.46479(13) 0.04155(10) -0.44713(10) 0.0215(2) Uani 1 1 d . U .
C22 C -0.42673(13) 0.15900(11) -0.41694(10) 0.0222(3) Uani 1 1 d . U .
H22 H -0.4482(16) 0.1866(13) -0.4667(12) 0.025(4) Uiso 1 1 d . . .
C23 C -0.35575(13) 0.23680(11) -0.31613(10) 0.0225(3) Uani 1 1 d . U .
H23 H -0.3283(16) 0.3146(14) -0.2969(12) 0.024(4) Uiso 1 1 d . . .
C24 C -0.24176(14) 0.29150(11) -0.12957(10) 0.0252(3) Uani 1 1 d . U .
H24A H -0.1670(17) 0.2668(12) -0.1047(12) 0.022(4) Uiso 1 1 d . . .
H24B H -0.2002(16) 0.3606(13) -0.1329(12) 0.023(4) Uiso 1 1 d . . .
C25 C -0.34004(14) 0.30806(11) -0.05846(10) 0.0254(3) Uani 1 1 d . U .
H25A H -0.3693(17) 0.2420(14) -0.0508(12) 0.028(4) Uiso 1 1 d . . .
H25B H -0.2819(18) 0.3651(14) 0.0128(13) 0.031(4) Uiso 1 1 d . . .
C26 C -0.46703(14) 0.34178(10) -0.09512(9) 0.0227(3) Uani 1 1 d . U .
C27 C -0.44941(15) 0.42914(11) -0.12375(10) 0.0247(3) Uani 1 1 d . U .
H27 H -0.3535(17) 0.4702(13) -0.1192(12) 0.027(4) Uiso 1 1 d . . .
C28 C -0.56630(15) 0.46028(11) -0.15740(10) 0.0266(3) Uani 1 1 d . U .
C29 C -0.70206(15) 0.40381(11) -0.16027(10) 0.0277(3) Uani 1 1 d . U .
H29 H -0.7857(18) 0.4247(14) -0.1838(13) 0.031(4) Uiso 1 1 d . . .
C30 C -0.72242(14) 0.31731(11) -0.13103(10) 0.0268(3) Uani 1 1 d . U .
C31 C -0.60406(14) 0.28615(11) -0.09966(10) 0.0243(3) Uani 1 1 d . U .
H31 H -0.6168(16) 0.2247(13) -0.0800(12) 0.026(4) Uiso 1 1 d . . .
C32 C -0.54526(19) 0.55384(13) -0.18946(13) 0.0347(3) Uani 1 1 d . U .
H32A H -0.524(3) 0.625(2) -0.133(2) 0.083(8) Uiso 1 1 d . . .
H32B H -0.479(3) 0.554(2) -0.228(2) 0.078(7) Uiso 1 1 d . . .
H32C H -0.630(3) 0.547(2) -0.239(2) 0.086(8) Uiso 1 1 d . . .
C33 C -0.86956(17) 0.25901(14) -0.13211(13) 0.0372(3) Uani 1 1 d . U .
H33A H -0.942(2) 0.2627(17) -0.1826(17) 0.055(6) Uiso 1 1 d . . .
H33B H -0.883(2) 0.2984(17) -0.0625(17) 0.053(5) Uiso 1 1 d . . .
H33C H -0.882(2) 0.1801(18) -0.1489(16) 0.052(5) Uiso 1 1 d . . .
P2 P 0.05544(4) 0.45659(3) 0.23980(3) 0.02651(10) Uani 1 1 d . U .
F4 F 0.05126(9) 0.48497(7) 0.35865(6) 0.0366(2) Uani 1 1 d . U .
F5 F -0.11531(9) 0.40863(7) 0.19973(7) 0.0396(2) Uani 1 1 d . U .
F6 F 0.06069(11) 0.42984(8) 0.12290(7) 0.0444(2) Uani 1 1 d . U .
F7 F 0.22730(9) 0.50563(7) 0.28115(7) 0.0362(2) Uani 1 1 d . U .
F8 F 0.06446(11) 0.33524(7) 0.22194(7) 0.0448(2) Uani 1 1 d . U .
F9 F 0.04788(9) 0.57995(7) 0.26078(7) 0.0365(2) Uani 1 1 d . U .
N4 N -0.01848(15) 0.05818(12) 0.14868(10) 0.0428(3) Uani 1 1 d . U .
C34 C -0.05498(16) 0.09073(13) 0.09004(11) 0.0341(3) Uani 1 1 d . U .
C35 C -0.09926(19) 0.13175(15) 0.01474(13) 0.0378(3) Uani 1 1 d . U .
H35A H -0.013(3) 0.163(2) -0.005(2) 0.088(8) Uiso 1 1 d . . .
H35B H -0.151(2) 0.1854(18) 0.0427(17) 0.058(6) Uiso 1 1 d . . .
H35C H -0.164(3) 0.069(2) -0.051(2) 0.081(8) Uiso 1 1 d . . .
P1 P -0.5000 0.0000 0.0000 0.02787(12) Uani 1 2 d S U P
F1 F -0.38239(11) -0.06155(9) 0.00691(9) 0.0539(3) Uani 1 1 d . U .
F2 F -0.45820(11) 0.01520(8) -0.09635(7) 0.0473(2) Uani 1 1 d . U .
F3 F -0.38268(9) 0.11873(7) 0.08043(6) 0.0384(2) Uani 1 1 d . U .

loop_
_atom_site_aniso_label
_atom_site_aniso_U_11
_atom_site_aniso_U_22
_atom_site_aniso_U_33
_atom_site_aniso_U_23
_atom_site_aniso_U_13
_atom_site_aniso_U_12
N1 0.0216(5) 0.0274(6) 0.0293(6) 0.0155(5) 0.0096(4) 0.0059(4)
N2 0.0228(5) 0.0293(6) 0.0297(6) 0.0162(5) 0.0086(4) 0.0110(4)
C1 0.0280(7) 0.0282(7) 0.0359(8) 0.0205(6) 0.0102(6) 0.0046(6)
C2 0.0233(6) 0.0307(7) 0.0237(6) 0.0128(5) 0.0078(5) 0.0069(5)
C3 0.0214(6) 0.0260(7) 0.0231(6) 0.0095(5) 0.0072(5) 0.0066(5)
C4 0.0155(6) 0.0264(6) 0.0230(6) 0.0101(5) 0.0073(5) 0.0065(5)
C5 0.0178(6) 0.0271(6) 0.0237(6) 0.0102(5) 0.0062(5) 0.0060(5)
C6 0.0192(6) 0.0250(7) 0.0282(7) 0.0102(6) 0.0074(5) 0.0041(5)
C7 0.0162(6) 0.0269(6) 0.0237(6) 0.0107(5) 0.0072(5) 0.0078(5)
C8 0.0223(6) 0.0268(6) 0.0223(6) 0.0098(5) 0.0071(5) 0.0087(5)
C9 0.0251(6) 0.0264(7) 0.0272(7) 0.0105(6) 0.0088(5) 0.0098(5)
C10 0.0197(6) 0.0330(7) 0.0245(6) 0.0136(5) 0.0061(5) 0.0092(5)
C11 0.0176(6) 0.0280(7) 0.0235(6) 0.0095(5) 0.0052(5) 0.0061(5)
C12 0.0308(7) 0.0328(7) 0.0364(8) 0.0214(6) 0.0103(6) 0.0155(6)
C13 0.0289(7) 0.0241(6) 0.0335(7) 0.0190(6) 0.0079(5) 0.0103(5)
C14 0.0342(7) 0.0224(6) 0.0286(7) 0.0133(5) 0.0084(6) 0.0107(5)
C15 0.0284(7) 0.0213(6) 0.0321(7) 0.0144(6) 0.0031(6) 0.0046(5)
C16 0.0277(7) 0.0216(6) 0.0330(7) 0.0185(5) 0.0086(5) 0.0057(5)
C17 0.0320(7) 0.0267(7) 0.0278(7) 0.0156(6) 0.0083(6) 0.0072(5)
C18 0.0274(7) 0.0286(7) 0.0309(7) 0.0171(6) 0.0040(6) 0.0058(5)
N3 0.0214(5) 0.0223(5) 0.0220(5) 0.0091(4) 0.0072(4) 0.0064(4)
C19 0.0243(6) 0.0257(6) 0.0245(6) 0.0141(5) 0.0089(5) 0.0093(5)
C20 0.0256(6) 0.0213(6) 0.0253(6) 0.0126(5) 0.0098(5) 0.0080(5)
C21 0.0221(6) 0.0221(6) 0.0238(6) 0.0119(5) 0.0098(5) 0.0080(5)
C22 0.0237(6) 0.0227(6) 0.0244(6) 0.0132(5) 0.0098(5) 0.0078(5)
C23 0.0225(6) 0.0204(6) 0.0268(6) 0.0112(5) 0.0101(5) 0.0071(5)
C24 0.0220(6) 0.0256(7) 0.0231(6) 0.0081(5) 0.0034(5) 0.0060(5)
C25 0.0285(7) 0.0247(6) 0.0212(6) 0.0090(5) 0.0061(5) 0.0078(5)
C26 0.0275(6) 0.0216(6) 0.0165(6) 0.0058(5) 0.0070(5) 0.0075(5)
C27 0.0285(7) 0.0229(6) 0.0219(6) 0.0085(5) 0.0099(5) 0.0071(5)
C28 0.0367(7) 0.0241(6) 0.0206(6) 0.0088(5) 0.0110(5) 0.0129(5)
C29 0.0308(7) 0.0289(7) 0.0220(6) 0.0077(5) 0.0077(5) 0.0139(6)
C30 0.0271(7) 0.0258(6) 0.0213(6) 0.0050(5) 0.0079(5) 0.0069(5)
C31 0.0305(7) 0.0205(6) 0.0196(6) 0.0069(5) 0.0089(5) 0.0063(5)
C32 0.0490(9) 0.0317(8) 0.0340(8) 0.0193(7) 0.0180(7) 0.0190(7)
C33 0.0282(8) 0.0382(9) 0.0398(8) 0.0133(7) 0.0114(6) 0.0070(6)
P2 0.02736(19) 0.02347(18) 0.02725(18) 0.01390(14) 0.00351(14) 0.00337(13)
F4 0.0336(4) 0.0383(5) 0.0294(4) 0.0160(4) 0.0047(3) -0.0037(4)
F5 0.0287(4) 0.0407(5) 0.0426(5) 0.0240(4) -0.0025(4) -0.0030(4)
F6 0.0552(6) 0.0482(5) 0.0316(5) 0.0202(4) 0.0129(4) 0.0148(4)
F7 0.0279(4) 0.0380(5) 0.0453(5) 0.0226(4) 0.0097(4) 0.0084(3)
F8 0.0560(6) 0.0256(4) 0.0431(5) 0.0153(4) -0.0034(4) 0.0080(4)
F9 0.0330(4) 0.0286(4) 0.0502(5) 0.0215(4) 0.0096(4) 0.0081(3)
N4 0.0477(8) 0.0445(8) 0.0310(7) 0.0170(6) 0.0040(6) 0.0099(6)
C34 0.0328(7) 0.0340(7) 0.0277(7) 0.0102(6) 0.0052(6) 0.0052(6)
C35 0.0398(8) 0.0417(9) 0.0337(8) 0.0195(7) 0.0091(7) 0.0118(7)
P1 0.0303(3) 0.0270(2) 0.0229(2) 0.0126(2) 0.00498(19) 0.0015(2)
F1 0.0396(5) 0.0452(6) 0.0782(8) 0.0314(5) 0.0115(5) 0.0125(4)
F2 0.0526(6) 0.0472(5) 0.0278(4) 0.0167(4) 0.0087(4) -0.0103(4)
F3 0.0407(5) 0.0332(5) 0.0287(4) 0.0107(4) 0.0077(4) -0.0047(4)

loop_
_atom_type_symbol
_atom_type_description
_atom_type_scat_dispersion_real
_atom_type_scat_dispersion_imag
_atom_type_scat_source
C C 0.0181 0.0091 'International Tables Vol C Tables 4.2.6.8 and 6.1.1.4'
H H 0.0000 0.0000 'International Tables Vol C Tables 4.2.6.8 and 6.1.1.4'
F F 0.0727 0.0534 'International Tables Vol C Tables 4.2.6.8 and 6.1.1.4'
N N 0.0311 0.0180 'International Tables Vol C Tables 4.2.6.8 and 6.1.1.4'
P P 0.2955 0.4335 'International Tables Vol C Tables 4.2.6.8 and 6.1.1.4'

loop_
_geom_angle_atom_site_label_1
_geom_angle_atom_site_label_2
_geom_angle_atom_site_label_3
_geom_angle
_geom_angle_site_symmetry_1
_geom_angle_site_symmetry_3
C2 N1 C1 119.52(11) . .
C2 N1 C6 119.02(11) . .
C6 N1 C1 120.00(11) . .
C9 N2 C12 120.10(12) . .
C10 N2 C9 118.90(11) . .
C10 N2 C12 119.61(11) . .
N1 C1 H1A 107.9(10) . .
N1 C1 H1B 106.6(10) . .
N1 C1 C16 108.81(10) . 2_454
H1A C1 H1B 109.5(14) . .
C16 C1 H1A 111.3(10) 2_454 .
C16 C1 H1B 112.5(10) 2_454 .
N1 C2 H2 114.7(10) . .
C3 C2 N1 121.39(12) . .
C3 C2 H2 123.9(10) . .
C2 C3 H3 117.5(9) . .
C2 C3 C4 121.70(12) . .
C4 C3 H3 120.8(9) . .
C5 C4 C3 114.80(12) . .
C7 C4 C3 122.67(12) . .
C7 C4 C5 122.53(12) . .
C4 C5 H5 121.9(9) . .
C6 C5 C4 121.33(12) . .
C6 C5 H5 116.8(9) . .
N1 C6 H6 115.2(10) . .
C5 C6 N1 121.74(12) . .
C5 C6 H6 123.0(10) . .
C4 C7 C8 122.23(12) . .
C4 C7 C11 123.07(12) . .
C8 C7 C11 114.69(12) . .
C7 C8 H8 122.4(9) . .
C9 C8 C7 121.32(12) . .
C9 C8 H8 116.3(9) . .
N2 C9 H9 116.0(10) . .
C8 C9 N2 121.89(12) . .
C8 C9 H9 122.0(10) . .
N2 C10 H10 115.4(9) . .
C11 C10 N2 121.22(12) . .
C11 C10 H10 123.3(10) . .
C7 C11 H11 121.4(9) . .
C10 C11 C7 121.96(12) . .
C10 C11 H11 116.7(9) . .
N2 C12 H12A 108.5(10) . .
N2 C12 H12B 108.1(9) . .
N2 C12 C13 108.36(10) . .
H12A C12 H12B 108.4(13) . .
C13 C12 H12A 112.2(10) . .
C13 C12 H12B 111.2(10) . .
C14 C13 C12 120.19(13) . .
C18 C13 C12 120.37(13) . .
C18 C13 C14 119.18(13) . .
C13 C14 H14 120.3(9) . .
C15 C14 C13 120.51(13) . .
C15 C14 H14 119.2(9) . .
C14 C15 H15 120.0(10) . .
C14 C15 C16 120.19(13) . .
C16 C15 H15 119.8(10) . .
C15 C16 C1 119.65(12) . 2_454
C15 C16 C17 119.40(13) . .
C17 C16 C1 120.76(13) . 2_454
C16 C17 H17 119.7(10) . .
C18 C17 C16 120.31(13) . .
C18 C17 H17 120.0(10) . .
C13 C18 H18 120.1(10) . .
C17 C18 C13 120.35(13) . .
C17 C18 H18 119.6(10) . .
C19 N3 C23 118.95(11) . .
C19 N3 C24 120.14(11) . .
C23 N3 C24 120.88(11) . .
N3 C19 H19 116.2(10) . .
C20 C19 N3 121.57(12) . .
C20 C19 H19 122.2(10) . .
C19 C20 H20 117.6(9) . .
C19 C20 C21 121.54(12) . .
C21 C20 H20 120.9(9) . .
C21 C21 C20 122.69(14) 2_454 .
C22 C21 C20 114.68(12) . .
C22 C21 C21 122.63(14) . 2_454
C21 C22 H22 121.4(9) . .
C23 C22 C21 121.65(12) . .
C23 C22 H22 116.9(9) . .
N3 C23 H23 117.1(9) . .
C22 C23 N3 121.58(12) . .
C22 C23 H23 121.3(9) . .
N3 C24 H24A 106.9(9) . .
N3 C24 H24B 106.5(9) . .
N3 C24 C25 112.55(11) . .
H24A C24 H24B 109.3(12) . .
C25 C24 H24A 110.2(9) . .
C25 C24 H24B 111.2(9) . .
C24 C25 H25A 108.6(9) . .
C24 C25 H25B 108.0(9) . .
H25A C25 H25B 103.8(13) . .
C26 C25 C24 113.94(11) . .
C26 C25 H25A 111.7(10) . .
C26 C25 H25B 110.4(9) . .
C27 C26 C25 121.18(12) . .
C31 C26 C25 119.92(12) . .
C31 C26 C27 118.90(12) . .
C26 C27 H27 119.7(9) . .
C28 C27 C26 121.18(12) . .
C28 C27 H27 119.1(9) . .
C27 C28 C32 120.36(13) . .
C29 C28 C27 118.67(12) . .
C29 C28 C32 120.96(13) . .
C28 C29 H29 119.7(9) . .
C30 C29 C28 121.32(12) . .
C30 C29 H29 118.9(9) . .
C29 C30 C31 118.92(12) . .
C29 C30 C33 120.60(13) . .
C31 C30 C33 120.48(13) . .
C26 C31 C30 120.99(12) . .
C26 C31 H31 119.1(9) . .
C30 C31 H31 120.0(9) . .
C28 C32 H32A 113.1(16) . .
C28 C32 H32B 114.6(16) . .
C28 C32 H32C 113.4(16) . .
H32A C32 H32B 110(2) . .
H32A C32 H32C 104(2) . .
H32B C32 H32C 100(2) . .
C30 C33 H33A 110.5(12) . .
C30 C33 H33B 108.5(12) . .
C30 C33 H33C 111.6(12) . .
H33A C33 H33B 107.8(17) . .
H33A C33 H33C 108.9(17) . .
H33B C33 H33C 109.5(16) . .
F5 P2 F4 90.27(5) . .
F5 P2 F6 90.13(5) . .
F5 P2 F7 179.49(6) . .
F5 P2 F9 90.34(5) . .
F6 P2 F4 179.41(5) . .
F6 P2 F7 90.31(5) . .
F6 P2 F9 89.95(5) . .
F7 P2 F4 89.29(5) . .
F8 P2 F4 89.11(5) . .
F8 P2 F5 90.21(5) . .
F8 P2 F6 91.32(5) . .
F8 P2 F7 90.04(5) . .
F8 P2 F9 178.62(5) . .
F9 P2 F4 89.61(5) . .
F9 P2 F7 89.41(5) . .
N4 C34 C35 178.99(17) . .
C34 C35 H35A 109.5(15) . .
C34 C35 H35B 109.8(13) . .
C34 C35 H35C 109.9(15) . .
H35A C35 H35B 114.0(19) . .
H35A C35 H35C 105(2) . .
H35B C35 H35C 108.4(19) . .
F1 P1 F1 180.0 . 2_455
F1 P1 F2 90.17(6) 2_455 2_455
F1 P1 F2 89.84(6) . 2_455
F1 P1 F2 90.17(6) . .
F1 P1 F2 89.83(6) 2_455 .
F1 P1 F3 89.86(5) . .
F1 P1 F3 90.14(5) 2_455 .
F1 P1 F3 89.86(5) 2_455 2_455
F1 P1 F3 90.14(5) . 2_455
F2 P1 F2 180.0 . 2_455
F2 P1 F3 89.84(5) . .
F2 P1 F3 90.16(5) 2_455 .
F2 P1 F3 90.16(4) . 2_455
F2 P1 F3 89.85(4) 2_455 2_455
F3 P1 F3 180.0 2_455 .

loop_
_geom_bond_atom_site_label_1
_geom_bond_atom_site_label_2
_geom_bond_distance
_geom_bond_site_symmetry_2
N1 C1 1.4849(17) .
N1 C2 1.3655(18) .
N1 C6 1.3675(18) .
N2 C9 1.3701(18) .
N2 C10 1.3650(18) .
N2 C12 1.4824(17) .
C1 H1A 0.948(17) .
C1 H1B 0.991(17) .
C1 C16 1.5098(19) 2_454
C2 H2 0.947(18) .
C2 C3 1.3583(19) .
C3 H3 0.972(16) .
C3 C4 1.4303(18) .
C4 C5 1.4258(18) .
C4 C7 1.4249(18) .
C5 H5 0.974(16) .
C5 C6 1.3601(19) .
C6 H6 0.950(17) .
C7 C8 1.4264(18) .
C7 C11 1.4278(18) .
C8 H8 0.958(16) .
C8 C9 1.3569(19) .
C9 H9 0.954(17) .
C10 H10 0.949(16) .
C10 C11 1.3589(19) .
C11 H11 0.980(17) .
C12 H12A 0.961(17) .
C12 H12B 0.975(17) .
C12 C13 1.5059(19) .
C13 C14 1.396(2) .
C13 C18 1.389(2) .
C14 H14 0.960(16) .
C14 C15 1.383(2) .
C15 H15 0.970(17) .
C15 C16 1.390(2) .
C16 C1 1.5098(19) 2_454
C16 C17 1.394(2) .
C17 H17 0.943(17) .
C17 C18 1.386(2) .
C18 H18 0.963(17) .
N3 C19 1.3665(17) .
N3 C23 1.3673(17) .
N3 C24 1.4769(16) .
C19 H19 0.938(16) .
C19 C20 1.3572(19) .
C20 H20 0.966(16) .
C20 C21 1.4339(18) .
C21 C21 1.426(3) 2_454
C21 C22 1.4229(18) .
C22 H22 0.951(16) .
C22 C23 1.3601(19) .
C23 H23 0.945(16) .
C24 H24A 0.950(16) .
C24 H24B 0.970(16) .
C24 C25 1.5224(18) .
C25 H25A 0.943(17) .
C25 H25B 0.985(17) .
C25 C26 1.5130(18) .
C26 C27 1.3966(18) .
C26 C31 1.3910(19) .
C27 H27 0.977(16) .
C27 C28 1.3931(19) .
C28 C29 1.392(2) .
C28 C32 1.5093(19) .
C29 H29 0.982(17) .
C29 C30 1.392(2) .
C30 C31 1.3950(19) .
C30 C33 1.507(2) .
C31 H31 0.978(16) .
C32 H32A 0.94(3) .
C32 H32B 0.93(3) .
C32 H32C 0.97(3) .
C33 H33A 0.96(2) .
C33 H33B 0.98(2) .
C33 H33C 0.98(2) .
P2 F4 1.6165(9) .
P2 F5 1.5940(9) .
P2 F6 1.5959(10) .
P2 F7 1.6051(9) .
P2 F8 1.5914(9) .
P2 F9 1.6035(9) .
N4 C34 1.145(2) .
C34 C35 1.455(2) .
C35 H35A 1.01(3) .
C35 H35B 0.97(2) .
C35 H35C 0.99(3) .
P1 F1 1.5846(10) 2_455
P1 F1 1.5846(10) .
P1 F2 1.5993(9) 2_455
P1 F2 1.5993(9) .
P1 F3 1.6046(8) .
P1 F3 1.6046(9) 2_455

loop_
_geom_torsion_atom_site_label_1
_geom_torsion_atom_site_label_2
_geom_torsion_atom_site_label_3
_geom_torsion_atom_site_label_4
_geom_torsion
_geom_torsion_site_symmetry_1
_geom_torsion_site_symmetry_4
N1 C2 C3 C4 0.66(19) . .
N2 C10 C11 C7 1.24(19) . .
N2 C12 C13 C14 80.44(15) . .
N2 C12 C13 C18 -93.63(15) . .
C1 N1 C2 C3 -165.99(12) . .
C1 N1 C6 C5 166.04(12) . .
C1 C16 C17 C18 -173.36(12) 2_454 .
C2 N1 C1 C16 84.77(15) . 2_454
C2 N1 C6 C5 -0.15(18) . .
C2 C3 C4 C5 -1.59(18) . .
C2 C3 C4 C7 179.19(11) . .
C3 C4 C5 C6 1.70(17) . .
C3 C4 C7 C8 0.11(18) . .
C3 C4 C7 C11 178.89(11) . .
C4 C5 C6 N1 -0.90(19) . .
C4 C7 C8 C9 -179.90(12) . .
C4 C7 C11 C10 179.52(11) . .
C5 C4 C7 C8 -179.05(11) . .
C5 C4 C7 C11 -0.27(18) . .
C6 N1 C1 C16 -81.34(15) . 2_454
C6 N1 C2 C3 0.26(18) . .
C7 C4 C5 C6 -179.07(11) . .
C7 C8 C9 N2 -0.44(19) . .
C8 C7 C11 C10 -1.62(18) . .
C9 N2 C10 C11 -0.35(18) . .
C9 N2 C12 C13 -83.99(15) . .
C10 N2 C9 C8 -0.05(19) . .
C10 N2 C12 C13 82.44(15) . .
C11 C7 C8 C9 1.22(18) . .
C12 N2 C9 C8 166.47(12) . .
C12 N2 C10 C11 -166.93(12) . .
C12 C13 C14 C15 -172.61(12) . .
C12 C13 C18 C17 172.04(12) . .
C13 C14 C15 C16 0.63(19) . .
C14 C13 C18 C17 -2.10(19) . .
C14 C15 C16 C1 172.86(12) . 2_454
C14 C15 C16 C17 -2.24(19) . .
C15 C16 C17 C18 1.68(19) . .
C16 C17 C18 C13 0.5(2) . .
C18 C13 C14 C15 1.54(19) . .
N3 C19 C20 C21 -0.59(19) . .
N3 C24 C25 C26 -57.82(15) . .
C19 N3 C23 C22 -1.69(18) . .
C19 N3 C24 C25 -74.77(15) . .
C19 C20 C21 C21 178.41(14) . 2_454
C19 C20 C21 C22 -1.26(18) . .
C20 C21 C22 C23 1.66(18) . .
C21 C21 C22 C23 -178.01(14) 2_454 .
C21 C22 C23 N3 -0.24(19) . .
C23 N3 C19 C20 2.10(18) . .
C23 N3 C24 C25 103.09(14) . .
C24 N3 C19 C20 -179.99(12) . .
C24 N3 C23 C22 -179.58(11) . .
C24 C25 C26 C27 -48.70(16) . .
C24 C25 C26 C31 131.98(12) . .
C25 C26 C27 C28 -179.93(11) . .
C25 C26 C31 C30 178.61(11) . .
C26 C27 C28 C29 1.17(18) . .
C26 C27 C28 C32 -179.12(12) . .
C27 C26 C31 C30 -0.72(18) . .
C27 C28 C29 C30 -0.43(19) . .
C28 C29 C30 C31 -0.86(19) . .
C28 C29 C30 C33 178.51(12) . .
C29 C30 C31 C26 1.44(18) . .
C31 C26 C27 C28 -0.61(18) . .
C32 C28 C29 C30 179.87(12) . .
C33 C30 C31 C26 -177.92(12) . .
